data_7047169
loop_
_publ_author_name
'Liu, Hsueh-Ju'
'Ziegler, Micah S.'
'Tilley, T. Don'

_publ_section_title
;
 Synthesis, structures, and reactivity studies of cyclometalated
 N-heterocyclic carbene complexes of ruthenium.
;
_journal_issue 35
_journal_name_full 'Dalton transactions (Cambridge, England : 2003)'
_journal_page_first 12138
_journal_page_last 12146
_journal_paper_doi 10.1039/c8dt01925h
_journal_volume 47
_journal_year 2018
_chemical_formula_moiety 'C47 H34 B F15 N2 Ru, C5 H12'
_chemical_formula_sum 'C52 H46 B F15 N2 Ru'
_chemical_formula_weight 1095.79
_chemical_name_common hj3052
_space_group_crystal_system triclinic
_space_group_IT_number 2
_space_group_name_Hall '-P 1'
_space_group_name_H-M_alt 'P -1'
_symmetry_space_group_name_Hall '-P 1'
_symmetry_space_group_name_H-M 'P -1'
_atom_sites_solution_hydrogens mixed
_atom_sites_solution_primary iterative
_atom_sites_solution_secondary difmap
_audit_creation_method SHELXL-2014/7
_audit_update_record
;
2018-07-05 deposited with the CCDC.
2018-07-09 downloaded from the CCDC.
;
_cell_angle_alpha 78.787(2)
_cell_angle_beta 88.279(2)
_cell_angle_gamma 63.664(2)
_cell_formula_units_Z 4
_cell_length_a 15.4693(19)
_cell_length_b 16.581(2)
_cell_length_c 21.200(3)
_cell_measurement_reflns_used 3707
_cell_measurement_temperature 100(2)
_cell_measurement_theta_max 23.06
_cell_measurement_theta_min 2.49
_cell_volume 4770.5(11)
_computing_cell_refinement 'Bruker APEX2 v. 2011.4'
_computing_data_collection 'Bruker APEX2 v. 2011.4'
_computing_data_reduction 'Bruker APEX2 v. 2011.4'
_computing_molecular_graphics ORTEP-32
_computing_publication_material WinGX
_computing_structure_refinement 'SHELXL-2014 (Sheldrick, 2014)'
_computing_structure_solution 'Superflip V04/17/13'
_diffrn_ambient_temperature 100(2)
_diffrn_detector_area_resol_mean 8.366
_diffrn_measured_fraction_theta_full 0.956
_diffrn_measured_fraction_theta_max 0.952
_diffrn_measurement_device_type 'Bruker APEX-II CCD'
_diffrn_measurement_method 'phi and omega scans'
_diffrn_radiation_type MoK\a
_diffrn_radiation_wavelength 0.71073
_diffrn_reflns_av_R_equivalents 0.1321
_diffrn_reflns_av_unetI/netI 0.2403
_diffrn_reflns_Laue_measured_fraction_full 0.956
_diffrn_reflns_Laue_measured_fraction_max 0.952
_diffrn_reflns_limit_h_max 18
_diffrn_reflns_limit_h_min -18
_diffrn_reflns_limit_k_max 19
_diffrn_reflns_limit_k_min -19
_diffrn_reflns_limit_l_max 25
_diffrn_reflns_limit_l_min -20
_diffrn_reflns_number 34938
_diffrn_reflns_point_group_measured_fraction_full 0.956
_diffrn_reflns_point_group_measured_fraction_max 0.952
_diffrn_reflns_theta_full 25.000
_diffrn_reflns_theta_max 25.396
_diffrn_reflns_theta_min 1.399
_diffrn_source 'microfocus sealed tube'
_exptl_absorpt_coefficient_mu 0.426
_exptl_absorpt_correction_T_max 0.9144
_exptl_absorpt_correction_T_min 0.8235
_exptl_absorpt_correction_type multi-scan
_exptl_absorpt_process_details SADABS
_exptl_crystal_colour purple
_exptl_crystal_density_diffrn 1.526
_exptl_crystal_description plate
_exptl_crystal_F_000 2224
_exptl_crystal_size_max 0.130
_exptl_crystal_size_mid 0.100
_exptl_crystal_size_min 0.040
_refine_diff_density_max 2.448
_refine_diff_density_min -1.176
_refine_diff_density_rms 0.131
_refine_ls_extinction_method none
_refine_ls_goodness_of_fit_ref 0.959
_refine_ls_hydrogen_treatment mixed
_refine_ls_matrix_type full
_refine_ls_number_parameters 1303
_refine_ls_number_reflns 16719
_refine_ls_number_restraints 30
_refine_ls_restrained_S_all 0.958
_refine_ls_R_factor_all 0.2124
_refine_ls_R_factor_gt 0.0913
_refine_ls_shift/su_max 0.001
_refine_ls_shift/su_mean 0.000
_refine_ls_structure_factor_coef Fsqd
_refine_ls_weighting_details 'w=1/[\s^2^(Fo^2^)+(0.0944P)^2^] where P=(Fo^2^+2Fc^2^)/3'
_refine_ls_weighting_scheme calc
_refine_ls_wR_factor_gt 0.1877
_refine_ls_wR_factor_ref 0.2473
_reflns_Friedel_coverage 0.000
_reflns_number_gt 7155
_reflns_number_total 16719
_reflns_threshold_expression 'I > 2\s(I)'
_cod_data_source_file c8dt01925h2.cif
_cod_data_source_block hj3052
_cod_depositor_comments 'Adding full bibliography for 7047167--7047171.cif.'
_cod_original_cell_volume 4770.6(10)
_cod_database_code 7047169
_shelx_shelxl_version_number 2014/7
_shelx_space_group_comment
; 
The symmetry employed for this shelxl refinement is uniquely defined 
by the following loop, which should always be used as a source of 
symmetry information in preference to the above space-group names. 
They are only intended as comments. 
;
_shelx_estimated_absorpt_t_min 0.947
_shelx_estimated_absorpt_t_max 0.983

loop_
_space_group_symop_operation_xyz
'x, y, z'
'-x, -y, -z'

loop_
_atom_site_label
_atom_site_type_symbol
_atom_site_fract_x
_atom_site_fract_y
_atom_site_fract_z
_atom_site_U_iso_or_equiv
_atom_site_adp_type
_atom_site_occupancy
_atom_site_site_symmetry_order
_atom_site_calc_flag
_atom_site_refinement_flags_posn
_atom_site_refinement_flags_adp
C1 C 0.8356(7) 0.7254(7) 0.1323(4) 0.022(2) Uani 1 1 d . .
C2 C 0.9739(7) 0.7428(7) 0.1027(4) 0.023(2) Uani 1 1 d . .
C3 C 0.9367(6) 0.8069(6) 0.0447(4) 0.017(2) Uani 1 1 d . .
C4 C 0.8623(8) 0.8031(7) 0.0017(4) 0.019(2) Uani 1 1 d . .
C5 C 0.9790(7) 0.8665(7) 0.0252(5) 0.027(3) Uani 1 1 d . .
H5 H 0.9565 0.9097 -0.0144 0.033 Uiso 1 1 calc R U
C6 C 1.0515(8) 0.8637(8) 0.0618(5) 0.032(3) Uani 1 1 d . .
H6 H 1.0779 0.9057 0.0482 0.039 Uiso 1 1 calc R U
C7 C 1.0867(9) 0.7993(8) 0.1189(5) 0.045(3) Uani 1 1 d . .
H7 H 1.1375 0.7978 0.1440 0.054 Uiso 1 1 calc R U
C8 C 1.0492(9) 0.7364(9) 0.1406(5) 0.041(3) Uani 1 1 d . .
C9 C 1.0871(9) 0.6683(9) 0.2042(5) 0.059(4) Uani 1 1 d . .
H9A H 1.0330 0.6732 0.2310 0.088 Uiso 1 1 calc R U
H9B H 1.1321 0.6818 0.2265 0.088 Uiso 1 1 calc R U
H9C H 1.1208 0.6058 0.1960 0.088 Uiso 1 1 calc R U
C10 C 0.9669(9) 0.5871(7) 0.1360(5) 0.032(3) Uani 1 1 d . .
H10 H 1.0313 0.5431 0.1326 0.038 Uiso 1 1 calc R U
C11 C 0.8924(8) 0.5705(7) 0.1526(5) 0.029(3) Uani 1 1 d . .
H11 H 0.8941 0.5115 0.1642 0.035 Uiso 1 1 calc R U
C12 C 0.7137(7) 0.6676(7) 0.1662(5) 0.026(3) Uani 1 1 d . .
C13 C 0.6404(8) 0.7016(7) 0.1186(5) 0.028(3) Uani 1 1 d . .
C14 C 0.6597(8) 0.7223(7) 0.0477(4) 0.033(3) Uani 1 1 d . .
H14A H 0.6607 0.7822 0.0374 0.050 Uiso 1 1 calc R U
H14B H 0.6085 0.7237 0.0208 0.050 Uiso 1 1 calc R U
H14C H 0.7223 0.6745 0.0394 0.050 Uiso 1 1 calc R U
C15 C 0.5490(8) 0.7192(7) 0.1378(6) 0.041(3) Uani 1 1 d . .
H15 H 0.4967 0.7424 0.1063 0.050 Uiso 1 1 calc R U
C16 C 0.5324(10) 0.7031(8) 0.2032(7) 0.050(4) Uani 1 1 d . .
H16 H 0.4685 0.7186 0.2160 0.060 Uiso 1 1 calc R U
C17 C 0.6090(9) 0.6644(8) 0.2492(6) 0.040(3) Uani 1 1 d . .
H17 H 0.5972 0.6505 0.2932 0.048 Uiso 1 1 calc R U
C18 C 0.7005(8) 0.6459(7) 0.2329(5) 0.029(3) Uani 1 1 d . .
C19 C 0.7811(8) 0.6048(8) 0.2831(5) 0.042(3) Uani 1 1 d . .
H19A H 0.7548 0.6072 0.3258 0.063 Uiso 1 1 calc R U
H19B H 0.8192 0.6394 0.2765 0.063 Uiso 1 1 calc R U
H19C H 0.8224 0.5407 0.2804 0.063 Uiso 1 1 calc R U
C20 C 0.7257(10) 0.9108(7) 0.1863(5) 0.044(3) Uani 1 1 d . .
C21 C 0.7299(11) 0.8523(8) 0.2494(5) 0.067(4) Uani 1 1 d . .
H21A H 0.6979 0.8912 0.2806 0.101 Uiso 1 1 calc R U
H21B H 0.7975 0.8120 0.2645 0.101 Uiso 1 1 calc R U
H21C H 0.6969 0.8149 0.2450 0.101 Uiso 1 1 calc R U
C22 C 0.6548(8) 0.9428(7) 0.1356(5) 0.032(3) Uani 1 1 d . .
C23 C 0.5633(8) 0.9268(8) 0.1372(7) 0.057(4) Uani 1 1 d . .
H23A H 0.5754 0.8701 0.1682 0.086 Uiso 1 1 calc R U
H23B H 0.5477 0.9213 0.0943 0.086 Uiso 1 1 calc R U
H23C H 0.5090 0.9787 0.1502 0.086 Uiso 1 1 calc R U
C24 C 0.6726(8) 1.0049(7) 0.0851(5) 0.034(3) Uani 1 1 d . .
C25 C 0.6092(8) 1.0560(8) 0.0248(5) 0.047(3) Uani 1 1 d . .
H25A H 0.5480 1.1037 0.0351 0.070 Uiso 1 1 calc R U
H25B H 0.5964 1.0132 0.0051 0.070 Uiso 1 1 calc R U
H25C H 0.6416 1.0846 -0.0055 0.070 Uiso 1 1 calc R U
C26 C 0.7572(8) 1.0090(7) 0.1062(6) 0.036(3) Uani 1 1 d . .
C27 C 0.8002(9) 1.0682(8) 0.0707(6) 0.054(4) Uani 1 1 d . .
H27A H 0.7782 1.1244 0.0879 0.081 Uiso 1 1 calc R U
H27B H 0.7798 1.0843 0.0248 0.081 Uiso 1 1 calc R U
H27C H 0.8709 1.0347 0.0761 0.081 Uiso 1 1 calc R U
C28 C 0.7915(9) 0.9496(8) 0.1679(6) 0.045(3) Uani 1 1 d . U
C29 C 0.8798(10) 0.9311(9) 0.2074(6) 0.069(4) Uani 1 1 d . .
H29A H 0.9330 0.9242 0.1793 0.103 Uiso 1 1 calc R U
H29B H 0.8983 0.8745 0.2400 0.103 Uiso 1 1 calc R U
H29C H 0.8656 0.9826 0.2288 0.103 Uiso 1 1 calc R U
C30 C 0.8647(7) 0.8955(6) -0.1272(5) 0.020(2) Uani 1 1 d . .
C31 C 0.8131(8) 0.9827(7) -0.1149(5) 0.031(3) Uani 1 1 d . .
C32 C 0.7901(8) 1.0628(7) -0.1623(6) 0.035(3) Uani 1 1 d . .
C33 C 0.8213(9) 1.0564(8) -0.2220(6) 0.038(3) Uani 1 1 d . .
C34 C 0.8712(8) 0.9729(8) -0.2384(5) 0.034(3) Uani 1 1 d . .
C35 C 0.8909(7) 0.8934(7) -0.1889(5) 0.024(2) Uani 1 1 d . .
C36 C 0.8176(6) 0.7600(6) -0.1048(4) 0.014(2) Uani 1 1 d . U
C37 C 0.7182(7) 0.8089(6) -0.1034(4) 0.019(2) Uani 1 1 d . U
C38 C 0.6516(8) 0.7833(7) -0.1252(5) 0.027(2) Uani 1 1 d . .
C39 C 0.6846(7) 0.7074(7) -0.1508(5) 0.027(3) Uani 1 1 d . .
C40 C 0.7822(7) 0.6579(7) -0.1559(5) 0.025(2) Uani 1 1 d . .
C41 C 0.8441(7) 0.6875(6) -0.1347(4) 0.018(2) Uani 1 1 d . U
C42 C 1.0030(7) 0.7250(6) -0.0694(4) 0.017(2) Uani 1 1 d . .
C43 C 1.0342(7) 0.6344(6) -0.0343(4) 0.016(2) Uani 1 1 d . .
C44 C 1.1291(7) 0.5712(7) -0.0202(5) 0.023(2) Uani 1 1 d . .
C45 C 1.2011(8) 0.5958(7) -0.0398(5) 0.030(3) Uani 1 1 d . .
C46 C 1.1756(8) 0.6837(7) -0.0736(4) 0.024(2) Uani 1 1 d . .
C47 C 1.0798(7) 0.7448(6) -0.0855(4) 0.018(2) Uani 1 1 d . .
C51 C 0.6132(8) 0.3092(7) 0.3533(4) 0.025(2) Uani 1 1 d . .
C52 C 0.4842(8) 0.2852(7) 0.3966(5) 0.028(3) Uani 1 1 d . .
C53 C 0.5387(7) 0.2113(7) 0.4477(4) 0.023(2) Uani 1 1 d . .
C54 C 0.6228(8) 0.2049(7) 0.4829(4) 0.029(3) Uani 1 1 d . .
H54A H 0.6330 0.2596 0.4648 0.035 Uiso 1 1 calc R U
H54B H 0.6808 0.1501 0.4754 0.035 Uiso 1 1 calc R U
C55 C 0.5006(8) 0.1474(7) 0.4655(5) 0.032(3) Uani 1 1 d . .
H55 H 0.5357 0.0935 0.4971 0.038 Uiso 1 1 calc R U
C56 C 0.4144(8) 0.1605(8) 0.4384(5) 0.035(3) Uani 1 1 d . .
H56 H 0.3895 0.1176 0.4537 0.042 Uiso 1 1 calc R U
C57 C 0.3642(8) 0.2336(8) 0.3902(5) 0.037(3) Uani 1 1 d . .
H57 H 0.3061 0.2395 0.3716 0.044 Uiso 1 1 calc R U
C58 C 0.3954(8) 0.2997(7) 0.3675(5) 0.034(3) Uani 1 1 d . .
C59 C 0.3412(8) 0.3806(8) 0.3150(5) 0.047(3) Uani 1 1 d . .
H59A H 0.2880 0.3738 0.2965 0.070 Uiso 1 1 calc R U
H59B H 0.3848 0.3844 0.2814 0.070 Uiso 1 1 calc R U
H59C H 0.3150 0.4367 0.3325 0.070 Uiso 1 1 calc R U
C60 C 0.4898(8) 0.4430(7) 0.3695(5) 0.036(3) Uani 1 1 d . .
H60 H 0.4299 0.4846 0.3825 0.043 Uiso 1 1 calc R U
C61 C 0.5600(8) 0.4620(7) 0.3445(5) 0.032(3) Uani 1 1 d . .
H61 H 0.5582 0.5211 0.3348 0.039 Uiso 1 1 calc R U
C62 C 0.7250(9) 0.3712(7) 0.3086(5) 0.033(3) Uani 1 1 d . .
C63 C 0.8063(8) 0.3353(7) 0.3481(5) 0.034(3) Uani 1 1 d . .
C64 C 0.8061(8) 0.3014(7) 0.4200(5) 0.042(3) Uani 1 1 d . .
H64A H 0.7456 0.3422 0.4361 0.063 Uiso 1 1 calc R U
H64B H 0.8608 0.3011 0.4423 0.063 Uiso 1 1 calc R U
H64C H 0.8119 0.2389 0.4279 0.063 Uiso 1 1 calc R U
C65 C 0.8954(9) 0.3244(7) 0.3231(6) 0.047(3) Uani 1 1 d . .
H65 H 0.9532 0.2985 0.3499 0.057 Uiso 1 1 calc R U
C66 C 0.8941(11) 0.3539(8) 0.2560(6) 0.052(4) Uani 1 1 d . .
H66 H 0.9532 0.3452 0.2369 0.062 Uiso 1 1 calc R U
C67 C 0.8113(10) 0.3943(8) 0.2179(6) 0.046(3) Uani 1 1 d . .
H67 H 0.8129 0.4169 0.1734 0.056 Uiso 1 1 calc R U
C68 C 0.7244(9) 0.4034(7) 0.2425(6) 0.038(3) Uani 1 1 d . .
C69 C 0.6346(9) 0.4474(8) 0.1987(5) 0.049(3) Uani 1 1 d . .
H69A H 0.5985 0.4110 0.2079 0.074 Uiso 1 1 calc R U
H69B H 0.6521 0.4504 0.1538 0.074 Uiso 1 1 calc R U
H69C H 0.5943 0.5097 0.2057 0.074 Uiso 1 1 calc R U
C70 C 0.6755(9) 0.1412(8) 0.2724(5) 0.040(3) Uani 1 1 d . .
C71 C 0.6370(9) 0.2063(8) 0.2104(5) 0.053(4) Uani 1 1 d . .
H71A H 0.6439 0.1721 0.1762 0.080 Uiso 1 1 calc R U
H71B H 0.6730 0.2427 0.2008 0.080 Uiso 1 1 calc R U
H71C H 0.5685 0.2473 0.2132 0.080 Uiso 1 1 calc R U
C72 C 0.7669(8) 0.1134(7) 0.3063(6) 0.034(3) Uani 1 1 d . .
C73 C 0.8420(9) 0.1443(8) 0.2816(6) 0.059(4) Uani 1 1 d . .
H73A H 0.8864 0.1342 0.3175 0.089 Uiso 1 1 calc R U
H73B H 0.8101 0.2098 0.2617 0.089 Uiso 1 1 calc R U
H73C H 0.8783 0.1089 0.2496 0.089 Uiso 1 1 calc R U
C74 C 0.7776(9) 0.0472(8) 0.3620(6) 0.042(3) Uani 1 1 d . .
C75 C 0.8645(9) -0.0035(8) 0.4049(7) 0.066(4) Uani 1 1 d . .
H75A H 0.9123 -0.0532 0.3858 0.099 Uiso 1 1 calc R U
H75B H 0.8485 -0.0297 0.4465 0.099 Uiso 1 1 calc R U
H75C H 0.8914 0.0380 0.4113 0.099 Uiso 1 1 calc R U
C76 C 0.6997(9) 0.0237(7) 0.3618(6) 0.039(3) Uani 1 1 d . .
C77 C 0.6836(10) -0.0497(7) 0.4085(5) 0.053(4) Uani 1 1 d . .
H77A H 0.6149 -0.0261 0.4170 0.080 Uiso 1 1 calc R U
H77B H 0.7221 -0.0661 0.4489 0.080 Uiso 1 1 calc R U
H77C H 0.7033 -0.1043 0.3896 0.080 Uiso 1 1 calc R U
C78 C 0.6325(9) 0.0853(7) 0.3087(5) 0.037(3) Uani 1 1 d . .
C79 C 0.5367(9) 0.0930(8) 0.2903(5) 0.050(3) Uani 1 1 d . .
H79A H 0.5427 0.0626 0.2540 0.075 Uiso 1 1 calc R U
H79B H 0.4903 0.1579 0.2779 0.075 Uiso 1 1 calc R U
H79C H 0.5139 0.0633 0.3271 0.075 Uiso 1 1 calc R U
C80 C 0.6471(7) 0.0936(6) 0.6084(4) 0.021(2) Uani 1 1 d . .
C81 C 0.7025(8) 0.0112(7) 0.5901(5) 0.029(3) Uani 1 1 d . .
C82 C 0.7357(8) -0.0727(6) 0.6316(5) 0.028(3) Uani 1 1 d . .
C83 C 0.7102(8) -0.0794(7) 0.6928(5) 0.031(3) Uani 1 1 d . .
C84 C 0.6554(8) 0.0004(8) 0.7147(5) 0.032(3) Uani 1 1 d . .
C85 C 0.6281(7) 0.0837(6) 0.6735(5) 0.023(2) Uani 1 1 d . .
C86 C 0.6903(8) 0.2317(6) 0.5895(4) 0.024(2) Uani 1 1 d . .
C87 C 0.7853(9) 0.1934(7) 0.5739(5) 0.037(3) Uani 1 1 d . .
C88 C 0.8540(9) 0.2186(8) 0.5922(6) 0.045(3) Uani 1 1 d . .
C89 C 0.8268(10) 0.2824(9) 0.6308(6) 0.045(3) Uani 1 1 d . .
C90 C 0.7338(9) 0.3210(8) 0.6506(5) 0.037(3) Uani 1 1 d . .
C91 C 0.6700(9) 0.2946(7) 0.6286(5) 0.031(3) Uani 1 1 d . .
C92 C 0.5002(8) 0.2695(6) 0.5680(4) 0.024(2) Uani 1 1 d . .
C93 C 0.4263(8) 0.2474(7) 0.5855(4) 0.026(2) Uani 1 1 d . .
C94 C 0.3281(9) 0.3083(8) 0.5768(5) 0.034(3) Uani 1 1 d . .
C95 C 0.3002(9) 0.3980(8) 0.5490(5) 0.035(3) Uani 1 1 d . .
C96 C 0.3699(8) 0.4267(7) 0.5308(5) 0.032(3) Uani 1 1 d . .
C97 C 0.4655(8) 0.3625(7) 0.5403(5) 0.027(2) Uani 1 1 d . .
C100 C 0.3398(15) 0.5411(11) 0.1390(8) 0.122(8) Uani 1 1 d . .
H10A H 0.3345 0.5198 0.1847 0.182 Uiso 1 1 calc R U
H10B H 0.2806 0.5545 0.1145 0.182 Uiso 1 1 calc R U
H10C H 0.3952 0.4931 0.1233 0.182 Uiso 1 1 calc R U
C101 C 0.3528(12) 0.6214(10) 0.1310(7) 0.076(5) Uani 1 1 d . .
H10D H 0.4112 0.6059 0.1582 0.091 Uiso 1 1 calc R U
H10E H 0.2973 0.6669 0.1494 0.091 Uiso 1 1 calc R U
C102 C 0.3638(11) 0.6720(11) 0.0619(8) 0.085(5) Uani 1 1 d . .
H10F H 0.3078 0.6875 0.0323 0.102 Uiso 1 1 calc R U
H10G H 0.3669 0.7295 0.0648 0.102 Uiso 1 1 calc R U
C103 C 0.4515(12) 0.6102(10) 0.0386(8) 0.085(5) Uani 1 1 d . .
H10H H 0.4471 0.5542 0.0331 0.103 Uiso 1 1 calc R U
H10I H 0.5072 0.5919 0.0692 0.103 Uiso 1 1 calc R U
C104 C 0.4646(11) 0.6664(9) -0.0312(7) 0.073(5) Uani 1 1 d . .
H10J H 0.5239 0.6269 -0.0492 0.110 Uiso 1 1 calc R U
H10K H 0.4090 0.6841 -0.0609 0.110 Uiso 1 1 calc R U
H10L H 0.4687 0.7217 -0.0249 0.110 Uiso 1 1 calc R U
C200 C 0.964(2) 0.668(2) 0.4640(11) 0.205(15) Uani 1 1 d . .
H20A H 0.9479 0.7201 0.4275 0.307 Uiso 1 1 calc R U
H20B H 1.0332 0.6402 0.4762 0.307 Uiso 1 1 calc R U
H20C H 0.9475 0.6226 0.4516 0.307 Uiso 1 1 calc R U
C201 C 0.9150(16) 0.6976(19) 0.5126(13) 0.161(11) Uani 1 1 d . .
H20D H 0.8454 0.7278 0.4986 0.193 Uiso 1 1 calc R U
H20E H 0.9308 0.7453 0.5232 0.193 Uiso 1 1 calc R U
C202 C 0.933(2) 0.6154(18) 0.5833(18) 0.27(2) Uani 1 1 d . .
H20I H 1.0042 0.5825 0.5904 0.330 Uiso 1 1 calc R U
H20J H 0.9110 0.6529 0.6170 0.330 Uiso 1 1 calc R U
C203 C 0.905(3) 0.547(3) 0.604(2) 0.30(2) Uani 1 1 d . U
H20K H 0.8335 0.5726 0.6030 0.362 Uiso 1 1 calc R U
H20L H 0.9296 0.5003 0.5766 0.362 Uiso 1 1 calc R U
C204 C 0.9423(15) 0.5094(18) 0.6637(13) 0.196(13) Uani 1 1 d . .
H20F H 0.9247 0.4598 0.6812 0.294 Uiso 1 1 calc R U
H20G H 1.0129 0.4843 0.6640 0.294 Uiso 1 1 calc R U
H20H H 0.9173 0.5562 0.6903 0.294 Uiso 1 1 calc R U
B1 B 0.8875(8) 0.7998(7) -0.0748(5) 0.020(3) Uani 1 1 d . .
B2 B 0.6128(9) 0.1978(8) 0.5633(5) 0.022(3) Uani 1 1 d . .
N1 N 0.9323(6) 0.6801(6) 0.1249(3) 0.0204(19) Uani 1 1 d . .
N2 N 0.8119(6) 0.6531(5) 0.1502(4) 0.023(2) Uani 1 1 d . .
N3 N 0.5226(6) 0.3494(5) 0.3727(4) 0.025(2) Uani 1 1 d . .
N4 N 0.6373(7) 0.3801(6) 0.3347(4) 0.030(2) Uani 1 1 d . .
F1 F 0.7799(4) 0.9967(4) -0.0556(3) 0.0375(16) Uani 1 1 d . .
F2 F 0.7358(4) 1.1459(4) -0.1466(3) 0.0483(18) Uani 1 1 d . .
F3 F 0.8005(5) 1.1338(4) -0.2667(3) 0.059(2) Uani 1 1 d . .
F4 F 0.9021(5) 0.9646(5) -0.2972(3) 0.0508(19) Uani 1 1 d . .
F5 F 0.9397(4) 0.8133(4) -0.2079(2) 0.0314(14) Uani 1 1 d . .
F6 F 0.6790(4) 0.8863(4) -0.0779(3) 0.0274(14) Uani 1 1 d . .
F7 F 0.5560(4) 0.8338(4) -0.1214(3) 0.0364(15) Uani 1 1 d . .
F8 F 0.6216(4) 0.6812(4) -0.1734(3) 0.0404(16) Uani 1 1 d . .
F9 F 0.8152(4) 0.5834(4) -0.1835(3) 0.0360(15) Uani 1 1 d . .
F10 F 0.9385(4) 0.6355(4) -0.1442(2) 0.0267(14) Uani 1 1 d . .
F11 F 0.9682(4) 0.6045(3) -0.0130(2) 0.0243(13) Uani 1 1 d . .
F12 F 1.1523(4) 0.4859(4) 0.0133(3) 0.0329(15) Uani 1 1 d . .
F13 F 1.2954(4) 0.5336(4) -0.0287(3) 0.0379(16) Uani 1 1 d . .
F14 F 1.2456(4) 0.7085(4) -0.0949(3) 0.0324(15) Uani 1 1 d . .
F15 F 1.0635(4) 0.8300(3) -0.1177(2) 0.0256(13) Uani 1 1 d . .
F16 F 0.7294(5) 0.0096(4) 0.5290(3) 0.0432(17) Uani 1 1 d . .
F17 F 0.7915(5) -0.1503(4) 0.6097(3) 0.0439(17) Uani 1 1 d . .
F18 F 0.7400(4) -0.1608(4) 0.7336(3) 0.0410(17) Uani 1 1 d . .
F19 F 0.6332(4) -0.0023(4) 0.7771(3) 0.0392(16) Uani 1 1 d . .
F20 F 0.5773(4) 0.1600(4) 0.6984(2) 0.0319(15) Uani 1 1 d . .
F21 F 0.8172(4) 0.1279(4) 0.5374(3) 0.0454(17) Uani 1 1 d . .
F22 F 0.9437(5) 0.1830(5) 0.5702(4) 0.069(2) Uani 1 1 d . .
F23 F 0.8937(5) 0.3084(5) 0.6492(3) 0.061(2) Uani 1 1 d . .
F24 F 0.7107(5) 0.3817(4) 0.6889(3) 0.0490(18) Uani 1 1 d . .
F25 F 0.5812(4) 0.3342(4) 0.6520(3) 0.0357(15) Uani 1 1 d . .
F26 F 0.4456(4) 0.1586(4) 0.6100(3) 0.0313(15) Uani 1 1 d . .
F27 F 0.2615(4) 0.2788(4) 0.5949(3) 0.0418(16) Uani 1 1 d . .
F28 F 0.2075(5) 0.4592(4) 0.5416(3) 0.0459(17) Uani 1 1 d . .
F29 F 0.3442(5) 0.5153(4) 0.5032(3) 0.0418(17) Uani 1 1 d . .
F30 F 0.5302(4) 0.3966(4) 0.5191(2) 0.0311(14) Uani 1 1 d . .
Ru1 Ru 0.79242(7) 0.86475(6) 0.10357(4) 0.0282(3) Uani 1 1 d . .
Ru2 Ru 0.65477(7) 0.16947(6) 0.36799(4) 0.0300(3) Uani 1 1 d . .
H4A H 0.798(7) 0.853(7) 0.005(4) 0.03(3) Uiso 1 1 d . .
H4B H 0.861(6) 0.751(6) 0.017(4) 0.02(2) Uiso 1 1 d . .

loop_
_atom_site_aniso_label
_atom_site_aniso_U_11
_atom_site_aniso_U_22
_atom_site_aniso_U_33
_atom_site_aniso_U_23
_atom_site_aniso_U_13
_atom_site_aniso_U_12
C1 0.024(6) 0.025(6) 0.018(5) -0.005(4) 0.007(5) -0.012(5)
C2 0.030(7) 0.028(6) 0.021(5) -0.007(4) -0.001(5) -0.020(6)
C3 0.005(5) 0.013(6) 0.029(6) -0.003(4) -0.005(4) -0.001(5)
C4 0.028(7) 0.010(6) 0.020(5) -0.003(4) 0.005(5) -0.011(6)
C5 0.031(7) 0.029(6) 0.029(6) -0.008(5) 0.009(5) -0.019(6)
C6 0.032(7) 0.051(8) 0.034(7) -0.018(6) 0.007(5) -0.033(7)
C7 0.055(9) 0.057(9) 0.040(7) -0.013(6) -0.015(6) -0.037(8)
C8 0.050(8) 0.075(9) 0.020(6) -0.012(6) 0.001(6) -0.045(8)
C9 0.056(9) 0.103(12) 0.037(8) -0.009(7) -0.010(7) -0.054(9)
C10 0.045(8) 0.027(7) 0.028(6) -0.004(5) 0.003(6) -0.020(6)
C11 0.036(7) 0.015(6) 0.030(6) -0.004(5) 0.004(5) -0.007(6)
C12 0.020(6) 0.025(6) 0.041(7) -0.013(5) 0.022(5) -0.016(5)
C13 0.031(7) 0.026(7) 0.031(6) -0.006(5) 0.001(5) -0.014(6)
C14 0.040(7) 0.033(7) 0.026(6) 0.000(5) 0.000(5) -0.017(6)
C15 0.033(8) 0.040(8) 0.065(9) -0.016(6) 0.013(6) -0.027(7)
C16 0.054(9) 0.043(8) 0.075(10) -0.034(7) 0.043(8) -0.034(8)
C17 0.050(9) 0.037(8) 0.042(7) -0.013(6) 0.022(7) -0.024(7)
C18 0.040(7) 0.026(6) 0.029(6) -0.015(5) 0.013(6) -0.018(6)
C19 0.050(8) 0.056(8) 0.022(6) -0.007(5) 0.015(6) -0.027(7)
C20 0.072(10) 0.025(7) 0.028(7) -0.007(5) 0.025(7) -0.015(7)
C21 0.120(13) 0.032(8) 0.043(8) -0.023(6) 0.014(8) -0.023(9)
C22 0.035(7) 0.024(7) 0.033(6) -0.018(5) 0.010(6) -0.005(6)
C23 0.033(8) 0.027(7) 0.109(12) -0.020(7) 0.037(8) -0.011(6)
C24 0.034(7) 0.017(6) 0.049(7) -0.014(5) 0.022(6) -0.008(6)
C25 0.032(8) 0.034(8) 0.055(8) -0.008(6) 0.005(6) 0.002(6)
C26 0.033(7) 0.023(7) 0.058(8) -0.024(6) 0.029(6) -0.015(6)
C27 0.066(10) 0.040(8) 0.079(10) -0.038(7) 0.045(8) -0.036(7)
C28 0.051(5) 0.041(5) 0.045(5) -0.027(4) 0.006(4) -0.015(4)
C29 0.079(11) 0.057(10) 0.078(10) -0.046(8) -0.007(9) -0.024(9)
C30 0.013(6) 0.011(6) 0.032(6) -0.003(4) -0.005(5) -0.002(5)
C31 0.023(7) 0.030(7) 0.039(7) -0.001(5) -0.003(5) -0.014(6)
C32 0.027(7) 0.015(7) 0.064(9) 0.001(5) -0.016(6) -0.014(6)
C33 0.044(8) 0.038(8) 0.036(7) 0.014(6) -0.014(6) -0.028(7)
C34 0.028(7) 0.043(8) 0.038(7) 0.001(6) -0.005(6) -0.026(7)
C35 0.019(6) 0.025(7) 0.023(6) 0.010(5) -0.013(5) -0.010(5)
C36 0.013(4) 0.010(4) 0.016(4) 0.001(3) -0.003(3) -0.003(3)
C37 0.022(4) 0.009(4) 0.024(4) -0.001(3) 0.005(3) -0.006(3)
C38 0.022(7) 0.018(6) 0.030(6) 0.000(5) -0.001(5) -0.002(5)
C39 0.017(6) 0.025(7) 0.040(7) 0.003(5) -0.007(5) -0.014(6)
C40 0.026(7) 0.018(6) 0.031(6) -0.006(5) -0.006(5) -0.008(5)
C41 0.017(4) 0.012(4) 0.019(4) 0.000(3) 0.002(3) -0.003(3)
C42 0.012(6) 0.016(6) 0.021(5) 0.002(4) -0.005(4) -0.006(5)
C43 0.014(6) 0.018(6) 0.019(5) -0.006(4) 0.001(4) -0.009(5)
C44 0.021(6) 0.019(6) 0.027(6) -0.001(4) -0.007(5) -0.010(5)
C45 0.022(7) 0.021(7) 0.035(6) -0.010(5) -0.010(5) 0.002(6)
C46 0.026(7) 0.021(6) 0.022(6) -0.003(4) -0.004(5) -0.009(5)
C47 0.027(6) 0.011(5) 0.009(5) 0.002(4) 0.000(4) -0.005(5)
C51 0.035(7) 0.033(7) 0.017(5) -0.006(4) 0.001(5) -0.024(6)
C52 0.039(7) 0.027(7) 0.020(6) -0.010(5) 0.006(5) -0.014(6)
C53 0.033(7) 0.028(6) 0.014(5) -0.003(4) 0.002(5) -0.019(6)
C54 0.036(7) 0.022(6) 0.029(6) -0.003(5) -0.005(5) -0.013(6)
C55 0.047(8) 0.020(6) 0.028(6) 0.000(5) 0.002(6) -0.018(6)
C56 0.048(8) 0.049(8) 0.025(6) -0.009(5) 0.004(6) -0.036(7)
C57 0.031(7) 0.052(8) 0.039(7) -0.011(6) -0.003(6) -0.028(7)
C58 0.038(8) 0.032(7) 0.033(6) -0.009(5) -0.007(6) -0.016(6)
C59 0.044(8) 0.042(8) 0.042(7) 0.011(6) -0.027(6) -0.014(7)
C60 0.043(8) 0.018(7) 0.026(6) 0.001(5) -0.002(5) 0.002(6)
C61 0.057(8) 0.013(6) 0.030(6) -0.006(5) 0.021(6) -0.019(6)
C62 0.040(8) 0.028(7) 0.035(7) -0.010(5) 0.004(6) -0.016(6)
C63 0.038(8) 0.028(7) 0.044(7) -0.009(5) 0.017(6) -0.023(6)
C64 0.035(8) 0.031(7) 0.062(8) -0.014(6) 0.007(6) -0.015(6)
C65 0.055(9) 0.031(7) 0.073(10) -0.026(6) 0.019(7) -0.029(7)
C66 0.063(10) 0.032(8) 0.063(9) -0.019(7) 0.043(8) -0.024(8)
C67 0.074(11) 0.034(8) 0.048(8) -0.021(6) 0.024(8) -0.034(8)
C68 0.050(9) 0.034(7) 0.048(8) -0.022(6) 0.030(7) -0.031(7)
C69 0.072(10) 0.051(8) 0.030(7) -0.012(6) 0.020(7) -0.032(8)
C70 0.052(9) 0.036(8) 0.040(7) -0.028(6) 0.018(6) -0.020(7)
C71 0.072(10) 0.044(8) 0.029(7) 0.001(6) 0.016(7) -0.017(8)
C72 0.033(7) 0.028(7) 0.053(8) -0.028(6) 0.025(6) -0.017(6)
C73 0.056(9) 0.059(9) 0.089(10) -0.045(8) 0.042(8) -0.040(8)
C74 0.029(8) 0.038(8) 0.041(7) 0.005(6) -0.003(6) -0.004(7)
C75 0.048(10) 0.039(9) 0.097(12) -0.031(8) 0.004(9) 0.000(8)
C76 0.053(9) 0.015(7) 0.055(8) -0.009(5) 0.001(7) -0.020(6)
C77 0.094(11) 0.020(7) 0.047(8) -0.011(6) -0.001(7) -0.025(7)
C78 0.049(8) 0.022(7) 0.050(8) -0.019(5) 0.023(6) -0.021(6)
C79 0.061(10) 0.065(9) 0.046(8) -0.034(7) 0.011(7) -0.038(8)
C80 0.025(6) 0.017(6) 0.020(5) 0.002(4) 0.003(4) -0.011(5)
C81 0.037(7) 0.020(6) 0.029(6) 0.000(5) -0.005(5) -0.013(6)
C82 0.030(7) 0.005(6) 0.044(7) -0.004(5) 0.000(5) -0.004(5)
C83 0.037(7) 0.028(7) 0.033(7) 0.000(5) 0.002(6) -0.021(6)
C84 0.029(7) 0.051(8) 0.017(6) 0.001(5) 0.000(5) -0.023(6)
C85 0.022(6) 0.012(6) 0.030(6) 0.002(4) -0.003(5) -0.005(5)
C86 0.033(7) 0.010(6) 0.018(5) 0.004(4) -0.004(5) -0.002(5)
C87 0.039(8) 0.024(7) 0.045(7) -0.010(5) -0.009(6) -0.009(6)
C88 0.029(8) 0.044(8) 0.058(8) -0.016(6) -0.001(6) -0.011(7)
C89 0.054(10) 0.044(9) 0.041(8) 0.003(6) -0.026(7) -0.029(8)
C90 0.047(9) 0.025(7) 0.039(7) -0.005(5) -0.014(6) -0.015(7)
C91 0.044(8) 0.023(7) 0.023(6) 0.007(5) -0.016(5) -0.016(6)
C92 0.036(7) 0.019(6) 0.015(5) 0.003(4) -0.005(5) -0.013(5)
C93 0.038(7) 0.022(6) 0.022(6) -0.008(4) 0.002(5) -0.015(6)
C94 0.036(8) 0.034(7) 0.037(7) -0.004(5) -0.002(6) -0.021(7)
C95 0.036(8) 0.030(7) 0.035(7) -0.006(5) -0.012(6) -0.012(7)
C96 0.037(8) 0.016(6) 0.036(7) -0.007(5) -0.009(6) -0.004(6)
C97 0.030(7) 0.026(7) 0.027(6) -0.004(5) 0.000(5) -0.016(6)
C100 0.23(2) 0.065(12) 0.089(13) -0.025(10) 0.035(14) -0.084(15)
C101 0.089(13) 0.061(11) 0.071(11) 0.000(8) -0.004(9) -0.033(10)
C102 0.068(12) 0.068(12) 0.123(15) -0.032(11) -0.018(11) -0.027(10)
C103 0.082(13) 0.054(11) 0.110(14) -0.040(10) -0.033(11) -0.009(10)
C104 0.085(12) 0.051(10) 0.089(12) 0.002(8) -0.037(10) -0.038(9)
C200 0.31(4) 0.35(4) 0.12(2) -0.09(2) 0.06(2) -0.28(4)
C201 0.093(18) 0.20(3) 0.18(3) -0.11(2) -0.020(18) -0.022(18)
C202 0.20(3) 0.12(2) 0.39(6) 0.08(3) -0.15(3) -0.01(2)
C203 0.30(2) 0.30(2) 0.30(2) -0.061(7) 0.019(5) -0.135(12)
C204 0.081(18) 0.25(3) 0.19(3) 0.04(2) -0.019(18) -0.046(19)
B1 0.021(7) 0.018(7) 0.016(6) 0.006(5) 0.000(5) -0.010(6)
B2 0.029(8) 0.017(7) 0.023(6) 0.000(5) -0.010(5) -0.013(6)
N1 0.023(5) 0.032(6) 0.015(4) -0.002(4) -0.003(4) -0.020(5)
N2 0.025(5) 0.026(5) 0.021(5) -0.002(4) 0.003(4) -0.016(5)
N3 0.027(6) 0.018(5) 0.025(5) 0.002(4) -0.006(4) -0.009(4)
N4 0.047(6) 0.022(5) 0.027(5) -0.003(4) 0.013(4) -0.023(5)
F1 0.037(4) 0.020(3) 0.054(4) -0.011(3) 0.014(3) -0.011(3)
F2 0.037(4) 0.012(4) 0.087(5) 0.001(3) -0.013(4) -0.007(3)
F3 0.064(5) 0.044(5) 0.062(5) 0.038(4) -0.029(4) -0.034(4)
F4 0.057(5) 0.070(5) 0.024(4) 0.017(3) -0.008(3) -0.036(4)
F5 0.034(4) 0.032(4) 0.024(3) 0.000(3) -0.003(3) -0.013(3)
F6 0.015(3) 0.019(3) 0.042(4) -0.009(3) 0.000(3) -0.002(3)
F7 0.023(4) 0.033(4) 0.046(4) -0.015(3) -0.002(3) -0.003(3)
F8 0.025(4) 0.038(4) 0.061(4) -0.016(3) -0.010(3) -0.013(3)
F9 0.037(4) 0.029(4) 0.044(4) -0.017(3) -0.007(3) -0.012(3)
F10 0.022(3) 0.023(3) 0.032(3) -0.013(3) -0.002(3) -0.004(3)
F11 0.026(3) 0.015(3) 0.032(3) -0.001(2) 0.003(3) -0.010(3)
F12 0.033(4) 0.017(3) 0.041(4) 0.006(3) -0.009(3) -0.009(3)
F13 0.025(4) 0.036(4) 0.049(4) -0.007(3) -0.002(3) -0.011(3)
F14 0.024(4) 0.034(4) 0.045(4) -0.003(3) -0.001(3) -0.020(3)
F15 0.023(3) 0.020(3) 0.033(3) 0.001(2) -0.001(3) -0.011(3)
F16 0.067(5) 0.030(4) 0.029(4) -0.005(3) 0.003(3) -0.019(4)
F17 0.047(4) 0.021(4) 0.056(4) -0.003(3) -0.004(3) -0.010(3)
F18 0.046(4) 0.025(4) 0.045(4) 0.012(3) -0.011(3) -0.016(3)
F19 0.049(4) 0.040(4) 0.027(3) 0.006(3) -0.002(3) -0.024(4)
F20 0.040(4) 0.026(4) 0.025(3) -0.004(3) 0.001(3) -0.011(3)
F21 0.038(4) 0.038(4) 0.058(4) -0.019(3) 0.002(3) -0.011(3)
F22 0.036(5) 0.069(6) 0.098(6) -0.024(5) -0.003(4) -0.018(4)
F23 0.038(5) 0.072(5) 0.082(5) -0.020(4) -0.017(4) -0.029(4)
F24 0.052(5) 0.039(4) 0.060(4) -0.017(3) -0.019(4) -0.019(4)
F25 0.031(4) 0.033(4) 0.042(4) -0.015(3) -0.001(3) -0.009(3)
F26 0.041(4) 0.027(4) 0.033(3) -0.005(3) 0.001(3) -0.022(3)
F27 0.032(4) 0.042(4) 0.056(4) -0.009(3) 0.001(3) -0.020(3)
F28 0.027(4) 0.036(4) 0.063(5) -0.003(3) -0.007(3) -0.006(3)
F29 0.049(4) 0.016(4) 0.052(4) 0.003(3) -0.001(3) -0.011(3)
F30 0.038(4) 0.020(3) 0.031(3) 0.001(2) 0.000(3) -0.011(3)
Ru1 0.0348(6) 0.0227(5) 0.0351(5) -0.0131(4) 0.0122(4) -0.0175(5)
Ru2 0.0372(6) 0.0224(5) 0.0357(6) -0.0098(4) 0.0096(4) -0.0169(5)

loop_
_atom_type_symbol
_atom_type_description
_atom_type_scat_dispersion_real
_atom_type_scat_dispersion_imag
_atom_type_scat_source
C C 0.0033 0.0016 'International Tables Vol C Tables 4.2.6.8 and 6.1.1.4'
H H 0.0000 0.0000 'International Tables Vol C Tables 4.2.6.8 and 6.1.1.4'
B B 0.0013 0.0007 'International Tables Vol C Tables 4.2.6.8 and 6.1.1.4'
N N 0.0061 0.0033 'International Tables Vol C Tables 4.2.6.8 and 6.1.1.4'
F F 0.0171 0.0103 'International Tables Vol C Tables 4.2.6.8 and 6.1.1.4'
Ru Ru -1.2594 0.8363 'International Tables Vol C Tables 4.2.6.8 and 6.1.1.4'

loop_
_geom_angle_atom_site_label_1
_geom_angle_atom_site_label_2
_geom_angle_atom_site_label_3
_geom_angle
N1 C1 N2 101.6(8)
N1 C1 Ru1 108.5(6)
N2 C1 Ru1 149.4(8)
C8 C2 C3 123.1(9)
C8 C2 N1 117.8(9)
C3 C2 N1 119.1(8)
C2 C3 C5 117.1(8)
C2 C3 C4 120.4(8)
C5 C3 C4 122.1(8)
C2 C3 Ru1 82.6(6)
C5 C3 Ru1 116.4(6)
C4 C3 Ru1 77.9(5)
C3 C4 B1 116.5(8)
C3 C4 Ru1 66.9(5)
B1 C4 Ru1 161.1(7)
C3 C4 H4A 110(5)
B1 C4 H4A 112(5)
Ru1 C4 H4A 53(5)
C3 C4 H4B 106(5)
B1 C4 H4B 105(6)
Ru1 C4 H4B 91(6)
H4A C4 H4B 108(8)
C6 C5 C3 121.5(9)
C6 C5 H5 119.3
C3 C5 H5 119.3
C5 C6 C7 119.9(10)
C5 C6 H6 120.1
C7 C6 H6 120.1
C6 C7 C8 121.6(10)
C6 C7 H7 119.2
C8 C7 H7 119.2
C2 C8 C7 116.8(10)
C2 C8 C9 122.5(10)
C7 C8 C9 120.6(10)
C8 C9 H9A 109.5
C8 C9 H9B 109.5
H9A C9 H9B 109.5
C8 C9 H9C 109.5
H9A C9 H9C 109.5
H9B C9 H9C 109.5
C11 C10 N1 105.9(10)
C11 C10 H10 127.0
N1 C10 H10 127.0
C10 C11 N2 108.5(9)
C10 C11 H11 125.7
N2 C11 H11 125.7
C13 C12 C18 123.6(9)
C13 C12 N2 120.8(9)
C18 C12 N2 115.5(9)
C15 C13 C12 117.4(10)
C15 C13 C14 121.5(10)
C12 C13 C14 121.0(9)
C13 C14 H14A 109.5
C13 C14 H14B 109.5
H14A C14 H14B 109.5
C13 C14 H14C 109.5
H14A C14 H14C 109.5
H14B C14 H14C 109.5
C13 C15 C16 120.5(12)
C13 C15 H15 119.7
C16 C15 H15 119.7
C17 C16 C15 120.1(11)
C17 C16 H16 120.0
C15 C16 H16 120.0
C18 C17 C16 121.7(11)
C18 C17 H17 119.2
C16 C17 H17 119.2
C17 C18 C12 116.5(10)
C17 C18 C19 120.5(10)
C12 C18 C19 122.9(10)
C18 C19 H19A 109.5
C18 C19 H19B 109.5
H19A C19 H19B 109.5
C18 C19 H19C 109.5
H19A C19 H19C 109.5
H19B C19 H19C 109.5
C22 C20 C28 108.0(10)
C22 C20 C21 126.7(12)
C28 C20 C21 125.2(12)
C22 C20 Ru1 71.0(6)
C28 C20 Ru1 71.4(6)
C21 C20 Ru1 126.1(8)
C20 C21 H21A 109.5
C20 C21 H21B 109.5
H21A C21 H21B 109.5
C20 C21 H21C 109.5
H21A C21 H21C 109.5
H21B C21 H21C 109.5
C20 C22 C24 108.9(10)
C20 C22 C23 125.9(10)
C24 C22 C23 124.6(11)
C20 C22 Ru1 70.2(6)
C24 C22 Ru1 73.7(6)
C23 C22 Ru1 129.2(7)
C22 C23 H23A 109.5
C22 C23 H23B 109.5
H23A C23 H23B 109.5
C22 C23 H23C 109.5
H23A C23 H23C 109.5
H23B C23 H23C 109.5
C26 C24 C22 106.8(10)
C26 C24 C25 128.9(10)
C22 C24 C25 124.2(10)
C26 C24 Ru1 71.6(6)
C22 C24 Ru1 67.2(6)
C25 C24 Ru1 127.8(7)
C24 C25 H25A 109.5
C24 C25 H25B 109.5
H25A C25 H25B 109.5
C24 C25 H25C 109.5
H25A C25 H25C 109.5
H25B C25 H25C 109.5
C28 C26 C24 108.5(10)
C28 C26 C27 125.8(11)
C24 C26 C27 125.7(11)
C28 C26 Ru1 67.9(6)
C24 C26 Ru1 70.7(6)
C27 C26 Ru1 129.0(7)
C26 C27 H27A 109.5
C26 C27 H27B 109.5
H27A C27 H27B 109.5
C26 C27 H27C 109.5
H27A C27 H27C 109.5
H27B C27 H27C 109.5
C26 C28 C20 107.7(10)
C26 C28 C29 126.7(12)
C20 C28 C29 125.5(12)
C26 C28 Ru1 73.9(6)
C20 C28 Ru1 69.1(6)
C29 C28 Ru1 123.0(8)
C28 C29 H29A 109.5
C28 C29 H29B 109.5
H29A C29 H29B 109.5
C28 C29 H29C 109.5
H29A C29 H29C 109.5
H29B C29 H29C 109.5
C35 C30 C31 114.5(9)
C35 C30 B1 120.8(9)
C31 C30 B1 124.5(9)
F1 C31 C30 121.8(9)
F1 C31 C32 115.6(10)
C30 C31 C32 122.6(11)
C33 C32 F2 121.1(10)
C33 C32 C31 120.2(11)
F2 C32 C31 118.7(11)
C32 C33 F3 119.6(12)
C32 C33 C34 120.8(10)
F3 C33 C34 119.6(11)
F4 C34 C33 122.1(10)
F4 C34 C35 120.9(11)
C33 C34 C35 117.0(11)
F5 C35 C30 120.9(8)
F5 C35 C34 114.2(9)
C30 C35 C34 124.9(10)
C41 C36 C37 112.8(8)
C41 C36 B1 129.2(8)
C37 C36 B1 117.9(8)
F6 C37 C36 120.6(8)
F6 C37 C38 115.2(8)
C36 C37 C38 124.3(9)
F7 C38 C39 120.4(9)
F7 C38 C37 120.8(9)
C39 C38 C37 118.8(10)
C38 C39 F8 120.3(10)
C38 C39 C40 119.8(9)
F8 C39 C40 119.9(10)
F9 C40 C41 121.3(9)
F9 C40 C39 119.8(9)
C41 C40 C39 118.8(10)
F10 C41 C36 120.8(8)
F10 C41 C40 113.9(8)
C36 C41 C40 125.3(9)
C47 C42 C43 111.9(8)
C47 C42 B1 126.4(8)
C43 C42 B1 120.4(8)
F11 C43 C44 115.7(8)
F11 C43 C42 119.7(8)
C44 C43 C42 124.6(8)
F12 C44 C43 120.6(9)
F12 C44 C45 119.7(9)
C43 C44 C45 119.7(9)
F13 C45 C44 120.8(9)
F13 C45 C46 120.4(10)
C44 C45 C46 118.7(10)
F14 C46 C47 120.9(8)
F14 C46 C45 119.6(9)
C47 C46 C45 119.5(9)
F15 C47 C46 114.3(8)
F15 C47 C42 120.2(8)
C46 C47 C42 125.5(8)
N3 C51 N4 104.4(9)
N3 C51 Ru2 107.4(7)
N4 C51 Ru2 148.1(8)
C53 C52 C58 124.6(10)
C53 C52 N3 116.9(9)
C58 C52 N3 118.4(9)
C55 C53 C52 113.9(9)
C55 C53 C54 122.5(9)
C52 C53 C54 123.4(9)
C55 C53 Ru2 112.1(7)
C52 C53 Ru2 82.7(6)
C54 C53 Ru2 80.6(6)
C53 C54 B2 114.4(8)
C53 C54 Ru2 65.4(5)
B2 C54 Ru2 164.9(7)
C53 C54 H54A 108.7
B2 C54 H54A 108.7
Ru2 C54 H54A 84.8
C53 C54 H54B 108.7
B2 C54 H54B 108.7
Ru2 C54 H54B 59.4
H54A C54 H54B 107.6
C56 C55 C53 122.3(10)
C56 C55 H55 118.9
C53 C55 H55 118.9
C57 C56 C55 121.2(10)
C57 C56 H56 119.4
C55 C56 H56 119.4
C56 C57 C58 121.9(10)
C56 C57 H57 119.0
C58 C57 H57 119.0
C57 C58 C52 115.9(10)
C57 C58 C59 122.7(10)
C52 C58 C59 121.3(10)
C58 C59 H59A 109.5
C58 C59 H59B 109.5
H59A C59 H59B 109.5
C58 C59 H59C 109.5
H59A C59 H59C 109.5
H59B C59 H59C 109.5
C61 C60 N3 105.4(10)
C61 C60 H60 127.3
N3 C60 H60 127.3
C60 C61 N4 108.7(9)
C60 C61 H61 125.7
N4 C61 H61 125.7
C63 C62 C68 122.1(11)
C63 C62 N4 119.5(10)
C68 C62 N4 118.3(10)
C62 C63 C65 120.7(11)
C62 C63 C64 121.8(10)
C65 C63 C64 117.4(11)
C63 C64 H64A 109.5
C63 C64 H64B 109.5
H64A C64 H64B 109.5
C63 C64 H64C 109.5
H64A C64 H64C 109.5
H64B C64 H64C 109.5
C66 C65 C63 116.3(12)
C66 C65 H65 121.8
C63 C65 H65 121.8
C67 C66 C65 122.0(12)
C67 C66 H66 119.0
C65 C66 H66 119.0
C66 C67 C68 121.4(12)
C66 C67 H67 119.3
C68 C67 H67 119.3
C67 C68 C62 117.3(12)
C67 C68 C69 119.8(11)
C62 C68 C69 122.9(10)
C68 C69 H69A 109.5
C68 C69 H69B 109.5
H69A C69 H69B 109.5
C68 C69 H69C 109.5
H69A C69 H69C 109.5
H69B C69 H69C 109.5
C72 C70 C78 106.1(10)
C72 C70 C71 127.2(11)
C78 C70 C71 126.5(11)
C72 C70 Ru2 69.0(6)
C78 C70 Ru2 71.7(6)
C71 C70 Ru2 128.2(8)
C70 C71 H71A 109.5
C70 C71 H71B 109.5
H71A C71 H71B 109.5
C70 C71 H71C 109.5
H71A C71 H71C 109.5
H71B C71 H71C 109.5
C74 C72 C70 109.0(10)
C74 C72 C73 126.1(11)
C70 C72 C73 124.6(11)
C74 C72 Ru2 69.8(6)
C70 C72 Ru2 71.5(6)
C73 C72 Ru2 129.5(7)
C72 C73 H73A 109.5
C72 C73 H73B 109.5
H73A C73 H73B 109.5
C72 C73 H73C 109.5
H73A C73 H73C 109.5
H73B C73 H73C 109.5
C72 C74 C76 108.9(10)
C72 C74 C75 124.9(11)
C76 C74 C75 124.9(11)
C72 C74 Ru2 71.3(6)
C76 C74 Ru2 75.9(7)
C75 C74 Ru2 129.4(9)
C74 C75 H75A 109.5
C74 C75 H75B 109.5
H75A C75 H75B 109.5
C74 C75 H75C 109.5
H75A C75 H75C 109.5
H75B C75 H75C 109.5
C74 C76 C78 107.7(9)
C74 C76 C77 128.8(11)
C78 C76 C77 123.5(10)
C74 C76 Ru2 65.9(6)
C78 C76 Ru2 69.4(6)
C77 C76 Ru2 128.7(8)
C76 C77 H77A 109.5
C76 C77 H77B 109.5
H77A C77 H77B 109.5
C76 C77 H77C 109.5
H77A C77 H77C 109.5
H77B C77 H77C 109.5
C76 C78 C70 107.7(10)
C76 C78 C79 128.6(10)
C70 C78 C79 123.6(11)
C76 C78 Ru2 72.6(6)
C70 C78 Ru2 69.0(6)
C79 C78 Ru2 124.8(8)
C78 C79 H79A 109.5
C78 C79 H79B 109.5
H79A C79 H79B 109.5
C78 C79 H79C 109.5
H79A C79 H79C 109.5
H79B C79 H79C 109.5
C81 C80 C85 113.3(8)
C81 C80 B2 126.6(9)
C85 C80 B2 119.8(9)
F16 C81 C82 116.0(10)
F16 C81 C80 120.3(8)
C82 C81 C80 123.6(10)
C83 C82 F17 119.4(9)
C83 C82 C81 121.0(10)
F17 C82 C81 119.5(10)
C82 C83 F18 121.9(10)
C82 C83 C84 118.6(9)
F18 C83 C84 119.4(9)
F19 C84 C85 119.6(10)
F19 C84 C83 120.9(9)
C85 C84 C83 119.4(10)
F20 C85 C84 116.8(9)
F20 C85 C80 119.3(8)
C84 C85 C80 123.9(10)
C87 C86 C91 113.5(10)
C87 C86 B2 120.1(9)
C91 C86 B2 126.3(10)
F21 C87 C86 120.5(10)
F21 C87 C88 115.4(11)
C86 C87 C88 124.0(11)
F22 C88 C89 121.8(11)
F22 C88 C87 120.1(11)
C89 C88 C87 118.1(12)
C88 C89 F23 118.9(12)
C88 C89 C90 121.2(11)
F23 C89 C90 120.0(12)
F24 C90 C91 123.8(12)
F24 C90 C89 119.2(10)
C91 C90 C89 117.0(11)
F25 C91 C90 112.7(10)
F25 C91 C86 121.1(9)
C90 C91 C86 126.1(12)
C93 C92 C97 111.4(10)
C93 C92 B2 126.5(9)
C97 C92 B2 120.7(9)
F26 C93 C92 120.0(9)
F26 C93 C94 114.4(9)
C92 C93 C94 125.5(9)
F27 C94 C95 120.1(11)
F27 C94 C93 120.5(9)
C95 C94 C93 119.4(10)
F28 C95 C94 121.6(11)
F28 C95 C96 119.3(10)
C94 C95 C96 119.0(11)
F29 C96 C95 120.3(10)
F29 C96 C97 121.3(10)
C95 C96 C97 118.4(10)
C96 C97 F30 114.5(9)
C96 C97 C92 126.2(10)
F30 C97 C92 119.3(9)
C101 C100 H10A 109.5
C101 C100 H10B 109.5
H10A C100 H10B 109.5
C101 C100 H10C 109.5
H10A C100 H10C 109.5
H10B C100 H10C 109.5
C100 C101 C102 121.2(14)
C100 C101 H10D 107.0
C102 C101 H10D 107.0
C100 C101 H10E 107.0
C102 C101 H10E 107.0
H10D C101 H10E 106.8
C103 C102 C101 107.2(14)
C103 C102 H10F 110.3
C101 C102 H10F 110.3
C103 C102 H10G 110.3
C101 C102 H10G 110.3
H10F C102 H10G 108.5
C102 C103 C104 106.3(13)
C102 C103 H10H 110.5
C104 C103 H10H 110.5
C102 C103 H10I 110.5
C104 C103 H10I 110.5
H10H C103 H10I 108.7
C103 C104 H10J 109.5
C103 C104 H10K 109.5
H10J C104 H10K 109.5
C103 C104 H10L 109.5
H10J C104 H10L 109.5
H10K C104 H10L 109.5
C201 C200 H20A 109.5
C201 C200 H20B 109.5
H20A C200 H20B 109.5
C201 C200 H20C 109.5
H20A C200 H20C 109.5
H20B C200 H20C 109.5
C200 C201 C202 117(3)
C200 C201 H20D 108.1
C202 C201 H20D 108.1
C200 C201 H20E 108.1
C202 C201 H20E 108.1
H20D C201 H20E 107.3
C203 C202 C201 136(3)
C203 C202 H20I 103.1
C201 C202 H20I 103.1
C203 C202 H20J 103.1
C201 C202 H20J 103.1
H20I C202 H20J 105.1
C204 C203 C202 106(4)
C204 C203 H20K 110.6
C202 C203 H20K 110.6
C204 C203 H20L 110.6
C202 C203 H20L 110.6
H20K C203 H20L 108.7
C203 C204 H20F 109.5
C203 C204 H20G 109.5
H20F C204 H20G 109.5
C203 C204 H20H 109.5
H20F C204 H20H 109.5
H20G C204 H20H 109.5
C30 B1 C42 112.2(8)
C30 B1 C4 120.1(9)
C42 B1 C4 103.2(8)
C30 B1 C36 103.1(7)
C42 B1 C36 111.3(8)
C4 B1 C36 107.0(7)
C92 B2 C80 114.7(8)
C92 B2 C86 112.6(8)
C80 B2 C86 103.0(7)
C92 B2 C54 102.8(8)
C80 B2 C54 116.8(8)
C86 B2 C54 106.8(8)
C10 N1 C1 113.6(8)
C10 N1 C2 134.3(9)
C1 N1 C2 112.0(8)
C11 N2 C1 110.4(8)
C11 N2 C12 127.4(8)
C1 N2 C12 122.2(8)
C51 N3 C60 112.4(9)
C51 N3 C52 113.3(9)
C60 N3 C52 134.1(9)
C51 N4 C61 109.0(9)
C51 N4 C62 124.7(9)
C61 N4 C62 126.2(8)
C1 Ru1 C20 100.4(4)
C1 Ru1 C22 111.6(4)
C20 Ru1 C22 38.9(4)
C1 Ru1 C28 123.2(4)
C20 Ru1 C28 39.5(4)
C22 Ru1 C28 65.4(4)
C1 Ru1 C24 147.8(4)
C20 Ru1 C24 65.0(4)
C22 Ru1 C24 39.0(4)
C28 Ru1 C24 64.5(5)
C1 Ru1 C26 161.4(4)
C20 Ru1 C26 64.6(4)
C22 Ru1 C26 64.3(4)
C28 Ru1 C26 38.2(4)
C24 Ru1 C26 37.7(4)
C1 Ru1 C3 80.3(3)
C20 Ru1 C3 149.3(4)
C22 Ru1 C3 166.0(4)
C28 Ru1 C3 115.0(4)
C24 Ru1 C3 127.4(3)
C26 Ru1 C3 106.8(3)
C1 Ru1 C4 77.1(3)
C20 Ru1 C4 174.8(4)
C22 Ru1 C4 137.7(4)
C28 Ru1 C4 145.6(4)
C24 Ru1 C4 114.7(4)
C26 Ru1 C4 118.7(4)
C3 Ru1 C4 35.3(3)
C1 Ru1 H4A 91(3)
C20 Ru1 H4A 156(3)
C22 Ru1 H4A 117(3)
C28 Ru1 H4A 144(2)
C24 Ru1 H4A 94(3)
C26 Ru1 H4A 108(3)
C3 Ru1 H4A 54(3)
C4 Ru1 H4A 22(3)
C51 Ru2 C74 139.4(4)
C51 Ru2 C72 107.8(4)
C74 Ru2 C72 38.9(4)
C51 Ru2 C70 103.6(4)
C74 Ru2 C70 66.1(4)
C72 Ru2 C70 39.5(4)
C51 Ru2 C78 132.0(4)
C74 Ru2 C78 65.2(5)
C72 Ru2 C78 65.2(4)
C70 Ru2 C78 39.3(4)
C51 Ru2 C76 168.2(4)
C74 Ru2 C76 38.2(4)
C72 Ru2 C76 63.8(4)
C70 Ru2 C76 64.6(4)
C78 Ru2 C76 38.0(4)
C51 Ru2 C53 79.6(4)
C74 Ru2 C53 132.8(4)
C72 Ru2 C53 171.7(4)
C70 Ru2 C53 143.8(4)
C78 Ru2 C53 113.0(4)
C76 Ru2 C53 109.5(4)
C51 Ru2 C54 76.4(3)
C74 Ru2 C54 115.3(4)
C72 Ru2 C54 142.7(4)
C70 Ru2 C54 177.8(4)
C78 Ru2 C54 139.3(3)
C76 Ru2 C54 115.4(4)
C53 Ru2 C54 34.0(3)

loop_
_geom_bond_atom_site_label_1
_geom_bond_atom_site_label_2
_geom_bond_distance
C1 N1 1.364(12)
C1 N2 1.388(11)
C1 Ru1 2.064(10)
C2 C8 1.387(13)
C2 C3 1.402(12)
C2 N1 1.451(11)
C3 C5 1.405(12)
C3 C4 1.519(13)
C3 Ru1 2.420(9)
C4 B1 1.662(14)
C4 Ru1 2.572(10)
C4 H4A 0.99(10)
C4 H4B 0.88(8)
C5 C6 1.362(13)
C5 H5 0.9500
C6 C7 1.387(14)
C6 H6 0.9500
C7 C8 1.405(14)
C7 H7 0.9500
C8 C9 1.518(14)
C9 H9A 0.9800
C9 H9B 0.9800
C9 H9C 0.9800
C10 C11 1.321(13)
C10 N1 1.362(12)
C10 H10 0.9500
C11 N2 1.375(12)
C11 H11 0.9500
C12 C13 1.378(14)
C12 C18 1.421(13)
C12 N2 1.469(11)
C13 C15 1.378(14)
C13 C14 1.526(13)
C14 H14A 0.9800
C14 H14B 0.9800
C14 H14C 0.9800
C15 C16 1.398(16)
C15 H15 0.9500
C16 C17 1.385(16)
C16 H16 0.9500
C17 C18 1.359(14)
C17 H17 0.9500
C18 C19 1.482(14)
C19 H19A 0.9800
C19 H19B 0.9800
C19 H19C 0.9800
C20 C22 1.405(15)
C20 C28 1.436(16)
C20 C21 1.476(14)
C20 Ru1 2.107(10)
C21 H21A 0.9800
C21 H21B 0.9800
C21 H21C 0.9800
C22 C24 1.446(14)
C22 C23 1.549(14)
C22 Ru1 2.117(10)
C23 H23A 0.9800
C23 H23B 0.9800
C23 H23C 0.9800
C24 C26 1.428(15)
C24 C25 1.495(15)
C24 Ru1 2.204(10)
C25 H25A 0.9800
C25 H25B 0.9800
C25 H25C 0.9800
C26 C28 1.428(15)
C26 C27 1.496(13)
C26 Ru1 2.216(10)
C27 H27A 0.9800
C27 H27B 0.9800
C27 H27C 0.9800
C28 C29 1.502(16)
C28 Ru1 2.137(11)
C29 H29A 0.9800
C29 H29B 0.9800
C29 H29C 0.9800
C30 C35 1.360(13)
C30 C31 1.381(13)
C30 B1 1.649(13)
C31 F1 1.366(12)
C31 C32 1.408(13)
C32 C33 1.348(16)
C32 F2 1.360(12)
C33 F3 1.352(11)
C33 C34 1.361(15)
C34 F4 1.333(12)
C34 C35 1.434(13)
C35 F5 1.341(11)
C36 C41 1.363(12)
C36 C37 1.387(12)
C36 B1 1.686(14)
C37 F6 1.366(10)
C37 C38 1.397(13)
C38 F7 1.347(11)
C38 C39 1.347(14)
C39 F8 1.361(10)
C39 C40 1.375(13)
C40 F9 1.354(10)
C40 C41 1.374(13)
C41 F10 1.360(10)
C42 C47 1.384(12)
C42 C43 1.409(12)
C42 B1 1.654(14)
C43 F11 1.351(9)
C43 C44 1.372(13)
C44 F12 1.346(10)
C44 C45 1.373(13)
C45 F13 1.356(11)
C45 C46 1.377(13)
C46 F14 1.357(10)
C46 C47 1.370(13)
C47 F15 1.358(9)
C51 N3 1.349(12)
C51 N4 1.371(11)
C51 Ru2 2.071(10)
C52 C53 1.418(13)
C52 C58 1.425(14)
C52 N3 1.440(12)
C53 C55 1.414(12)
C53 C54 1.471(13)
C53 Ru2 2.394(10)
C54 B2 1.695(14)
C54 Ru2 2.597(10)
C54 H54A 0.9900
C54 H54B 0.9900
C55 C56 1.376(14)
C55 H55 0.9500
C56 C57 1.359(14)
C56 H56 0.9500
C57 C58 1.384(13)
C57 H57 0.9500
C58 C59 1.489(13)
C59 H59A 0.9800
C59 H59B 0.9800
C59 H59C 0.9800
C60 C61 1.328(14)
C60 N3 1.391(12)
C60 H60 0.9500
C61 N4 1.404(12)
C61 H61 0.9500
C62 C63 1.358(14)
C62 C68 1.398(14)
C62 N4 1.406(13)
C63 C65 1.411(15)
C63 C64 1.518(14)
C64 H64A 0.9800
C64 H64B 0.9800
C64 H64C 0.9800
C65 C66 1.408(16)
C65 H65 0.9500
C66 C67 1.354(16)
C66 H66 0.9500
C67 C68 1.382(15)
C67 H67 0.9500
C68 C69 1.496(15)
C69 H69A 0.9800
C69 H69B 0.9800
C69 H69C 0.9800
C70 C72 1.443(15)
C70 C78 1.460(14)
C70 C71 1.473(14)
C70 Ru2 2.151(10)
C71 H71A 0.9800
C71 H71B 0.9800
C71 H71C 0.9800
C72 C74 1.405(14)
C72 C73 1.508(13)
C72 Ru2 2.118(10)
C73 H73A 0.9800
C73 H73B 0.9800
C73 H73C 0.9800
C74 C76 1.421(15)
C74 C75 1.454(15)
C74 Ru2 2.098(12)
C75 H75A 0.9800
C75 H75B 0.9800
C75 H75C 0.9800
C76 C78 1.438(15)
C76 C77 1.521(14)
C76 Ru2 2.229(10)
C77 H77A 0.9800
C77 H77B 0.9800
C77 H77C 0.9800
C78 C79 1.488(15)
C78 Ru2 2.187(11)
C79 H79A 0.9800
C79 H79B 0.9800
C79 H79C 0.9800
C80 C81 1.378(13)
C80 C85 1.398(13)
C80 B2 1.659(13)
C81 F16 1.350(11)
C81 C82 1.375(13)
C82 C83 1.341(14)
C82 F17 1.356(11)
C83 F18 1.342(11)
C83 C84 1.381(14)
C84 F19 1.354(11)
C84 C85 1.372(13)
C85 F20 1.358(11)
C86 C87 1.377(14)
C86 C91 1.381(13)
C86 B2 1.679(14)
C87 F21 1.359(12)
C87 C88 1.394(15)
C88 F22 1.354(13)
C88 C89 1.372(16)
C89 F23 1.377(12)
C89 C90 1.380(16)
C90 F24 1.335(12)
C90 C91 1.368(14)
C91 F25 1.360(12)
C92 C93 1.370(13)
C92 C97 1.394(13)
C92 B2 1.629(16)
C93 F26 1.359(10)
C93 C94 1.394(14)
C94 F27 1.341(11)
C94 C95 1.360(14)
C95 F28 1.331(12)
C95 C96 1.377(14)
C96 F29 1.349(11)
C96 C97 1.378(14)
C97 F30 1.378(10)
C100 C101 1.412(17)
C100 H10A 0.9800
C100 H10B 0.9800
C100 H10C 0.9800
C101 C102 1.58(2)
C101 H10D 0.9900
C101 H10E 0.9900
C102 C103 1.435(19)
C102 H10F 0.9900
C102 H10G 0.9900
C103 C104 1.65(2)
C103 H10H 0.9900
C103 H10I 0.9900
C104 H10J 0.9800
C104 H10K 0.9800
C104 H10L 0.9800
C200 C201 1.30(3)
C200 H20A 0.9800
C200 H20B 0.9800
C200 H20C 0.9800
C201 C202 1.75(4)
C201 H20D 0.9900
C201 H20E 0.9900
C202 C203 1.38(4)
C202 H20I 0.9900
C202 H20J 0.9900
C203 C204 1.32(4)
C203 H20K 0.9900
C203 H20L 0.9900
C204 H20F 0.9800
C204 H20G 0.9800
C204 H20H 0.9800
Ru1 H4A 2.12(9)
